data_2005990
loop_
_publ_author_name
'Kwiatkowski, W.'
'Cameron, T. S.'
'Salama, P.'
'Poirier, M.'

_publ_section_title
;(1<i>R</i>,1<i>R</i>')-2-<i>exo</i>-Mercapto-2'-thioxo-3-<i>exo</i>,3'-<i>exo</i>-bibornane,
 2-Dehydro-2,2'-<i>exo</i>-epidithio-3,3'-bibornane and
 2-<i>endo</i>,2'-<i>exo</i>-Epidithio-3,3'-bibornanylidene. Potential
 Antiviral Agents
;
_journal_issue 3
_journal_name_full 'Acta Crystallographica Section C'
_journal_page_first 387
_journal_page_last 391
_journal_paper_doi 10.1107/S0108270196012085
_journal_volume 53
_journal_year 1997
_chemical_formula_sum 'C20 H30 S2'
_chemical_formula_weight 334.56
_chemical_name_systematic
;
 2-(endo),2'-(exo)-epidithio-3,3'-bibornanylidene
;
_space_group_IT_number 19
_symmetry_cell_setting orthorhombic
_symmetry_space_group_name_Hall 'P 2ac 2ab'
_symmetry_space_group_name_H-M 'P 21 21 21'
_audit_creation_method SHELXL
_cell_angle_alpha 90.00
_cell_angle_beta 90.00
_cell_angle_gamma 90.00
_cell_formula_units_Z 4
_cell_length_a 12.335(1)
_cell_length_b 21.044(2)
_cell_length_c 7.293(2)
_cell_measurement_reflns_used 25
_cell_measurement_temperature 293(2)
_cell_measurement_theta_max 38.7
_cell_measurement_theta_min 33.6
_cell_volume 1893.1(6)
_computing_cell_refinement 'AFC5R Software'
_computing_data_collection 'AFC5R Software (Rigaku Corporation, 1990)'
_computing_data_reduction 'TEXSAN (Molecular Structure Corporation, 1992)'
_computing_molecular_graphics SHELXL93
_computing_publication_material SHELXL93
_computing_structure_refinement 'SHELXL93 (Sheldrick, 1993)'
_computing_structure_solution 'SHELXS90 (Sheldrick, 1990)'
_diffrn_ambient_temperature 293(2)
_diffrn_measurement_device 'Rigaku AFC5R diffractometer with 12kW rotating anode generator'
_diffrn_measurement_method \w--2\q
_diffrn_radiation_monochromator graphite
_diffrn_radiation_source 'rotating anode'
_diffrn_radiation_type CuK\a
_diffrn_radiation_wavelength 1.54178
_diffrn_reflns_av_R_equivalents 0.0303
_diffrn_reflns_av_sigmaI/netI 0.0631
_diffrn_reflns_limit_h_max 13
_diffrn_reflns_limit_h_min 0
_diffrn_reflns_limit_k_max 23
_diffrn_reflns_limit_k_min 0
_diffrn_reflns_limit_l_max 8
_diffrn_reflns_limit_l_min 0
_diffrn_reflns_number 3320
_diffrn_reflns_theta_max 60.05
_diffrn_reflns_theta_min 4.15
_diffrn_standards_decay_% 0
_diffrn_standards_interval_count 150
_diffrn_standards_number 3
_exptl_absorpt_coefficient_mu 2.484
_exptl_absorpt_correction_T_max 0.608
_exptl_absorpt_correction_T_min 0.562
_exptl_absorpt_correction_type 'empirical via \y scans (North, Phillips & Mathews, 1968)'
_exptl_crystal_colour colourless
_exptl_crystal_density_diffrn 1.174
_exptl_crystal_density_meas ?
_exptl_crystal_description prism
_exptl_crystal_F_000 728
_exptl_crystal_size_max 0.25
_exptl_crystal_size_mid 0.2
_exptl_crystal_size_min 0.2
_refine_diff_density_max .713
_refine_diff_density_min -.239
_refine_ls_abs_structure_details 'Flack (1983)'
_refine_ls_abs_structure_Flack 0.00(4)
_refine_ls_extinction_coef 0.0005(3)
_refine_ls_extinction_method SHELXL
_refine_ls_goodness_of_fit_all 1.000
_refine_ls_goodness_of_fit_obs 1.034
_refine_ls_matrix_type full
_refine_ls_number_parameters 200
_refine_ls_number_reflns 2801
_refine_ls_number_restraints 0
_refine_ls_restrained_S_all 1.000
_refine_ls_restrained_S_obs 1.034
_refine_ls_R_factor_all 0.1127
_refine_ls_R_factor_obs 0.0536
_refine_ls_shift/esd_max 0.004
_refine_ls_shift/esd_mean 0.001
_refine_ls_structure_factor_coef Fsqd
_refine_ls_weighting_details 'w = 1/[\s^2^(Fo^2^)+(0.0544P)^2^+2.6583P] where P=(Fo^2^+2Fc^2^)/3'
_refine_ls_weighting_scheme calc
_refine_ls_wR_factor_all 0.1494
_refine_ls_wR_factor_obs 0.1254
_reflns_number_observed 1906
_reflns_number_total 2801
_reflns_observed_criterion >2sigma(I)
_cod_data_source_file fg1199.cif
_cod_data_source_block 3
_cod_depositor_comments
;
The following automatic conversions were performed:

'_exptl_crystal_density_meas' value 'not measured' was changed to '?'
- the value is perceived as not measured.

Automatic conversion script
Id: cif_fix_values 3008 2015-01-20 13:52:24Z robertas 

The following automatic conversions were performed:

'_refine_ls_weighting_scheme' value 'calc w =
1/[\s^2^(Fo^2^)+(0.0544P)^2^+2.6583P] where P=(Fo^2^+2Fc^2^)/3' was
changed to 'calc'. New tag '_refine_ls_weighting_details' was
created. The value of the new tag was set to 'w =
1/[\s^2^(Fo^2^)+(0.0544P)^2^+2.6583P] where P=(Fo^2^+2Fc^2^)/3'.

Automatic conversion script
Id: cif_fix_values 3143 2015-03-26 13:38:13Z robertas 
;
_cod_database_code 2005990

loop_
_symmetry_equiv_pos_as_xyz
'x, y, z'
'-x+1/2, -y, z+1/2'
'-x, y+1/2, -z+1/2'
'x+1/2, -y+1/2, -z'

loop_
_atom_site_aniso_label
_atom_site_aniso_U_11
_atom_site_aniso_U_12
_atom_site_aniso_U_13
_atom_site_aniso_U_22
_atom_site_aniso_U_23
_atom_site_aniso_U_33
S1 0.0755(11) -0.0090(9) -0.0311(9) 0.0687(9) 0.0141(9) 0.0754(11)
S2 0.1138(15) -0.0216(10) -0.0234(10) 0.0676(10) 0.0125(8) 0.0542(9)
C1 0.043(3) -0.007(2) 0.003(3) 0.043(3) -0.003(2) 0.049(3)
C2 0.038(3) 0.003(2) 0.002(2) 0.041(3) 0.005(2) 0.045(3)
C3 0.064(4) -0.014(3) -0.009(3) 0.048(3) 0.004(2) 0.046(3)
C4 0.076(4) -0.002(3) -0.041(4) 0.050(4) 0.024(4) 0.109(6)
C5 0.070(4) 0.005(3) -0.015(4) 0.037(3) 0.010(4) 0.122(6)
C6 0.047(3) -0.006(2) -0.004(3) 0.043(3) 0.000(3) 0.061(4)
C7 0.060(4) -0.013(3) 0.007(3) 0.050(3) 0.011(3) 0.066(4)
C8 0.061(4) -0.011(3) 0.030(4) 0.077(4) -0.007(4) 0.104(6)
C9 0.122(6) -0.045(5) 0.021(5) 0.084(5) 0.016(4) 0.081(5)
C10 0.082(5) -0.033(4) -0.024(4) 0.065(4) 0.002(3) 0.089(5)
C11 0.047(3) -0.007(2) 0.005(3) 0.045(3) 0.000(3) 0.048(3)
C12 0.039(3) 0.002(2) 0.000(2) 0.040(3) 0.002(2) 0.040(3)
C13 0.046(3) -0.005(2) -0.004(3) 0.044(3) -0.001(3) 0.050(3)
C14 0.062(4) 0.005(3) 0.007(3) 0.061(3) -0.024(3) 0.065(4)
C15 0.063(4) 0.009(3) -0.018(4) 0.049(3) -0.005(3) 0.093(5)
C16 0.060(4) -0.005(3) 0.000(3) 0.040(3) 0.002(3) 0.059(4)
C17 0.052(3) -0.007(3) 0.003(3) 0.037(3) -0.006(3) 0.059(4)
C18 0.067(4) -0.014(3) -0.009(4) 0.053(3) -0.008(3) 0.085(5)
C19 0.040(3) -0.005(3) 0.007(3) 0.068(4) -0.008(4) 0.100(5)
C20 0.107(6) -0.028(4) -0.003(5) 0.062(4) 0.024(4) 0.080(5)

loop_
_atom_site_label
_atom_site_occupancy
_atom_site_fract_x
_atom_site_fract_y
_atom_site_fract_z
_atom_site_U_iso_or_equiv
_atom_site_thermal_displace_type
_atom_site_calc_flag
_atom_site_refinement_flags
_atom_site_type_symbol
S1 1 1.04379(14) 1.90804(8) 1.0336(2) 0.0732(5) Uani d . S
S2 1 0.9289(2) 1.85140(8) 1.1438(2) 0.0786(6) Uani d . S
C1 1 0.9504(4) 1.9633(2) 0.9128(7) 0.0449(13) Uani d . C
H1A 1 0.8988(4) 1.9787(2) 1.0013(7) 0.054 Uiso d R H
C2 1 0.8965(4) 1.9276(2) 0.7600(7) 0.0412(12) Uani d . C
C3 1 0.9171(5) 1.9650(2) 0.5881(7) 0.0527(14) Uani d . C
H3A 1 0.9031(5) 1.9421(2) 0.4765(7) 0.063 Uiso d R H
C4 1 0.8470(5) 2.0260(3) 0.6115(11) 0.078(2) Uani d . C
H4A 1 0.8415(5) 2.0506(3) 0.5008(11) 0.094 Uiso d R H
H4B 1 0.7753(5) 2.0155(3) 0.6536(11) 0.094 Uiso d R H
C5 1 0.9074(5) 2.0624(3) 0.7598(11) 0.076(2) Uani d . C
H5A 1 0.9286(5) 2.1035(3) 0.7176(11) 0.092 Uiso d R H
H5B 1 0.8650(5) 2.0668(3) 0.8702(11) 0.092 Uiso d R H
C6 1 1.0042(4) 2.0202(2) 0.8095(8) 0.0503(14) Uani d . C
C7 1 1.0326(5) 1.9906(3) 0.6188(8) 0.059(2) Uani d . C
C8 1 1.1186(5) 1.9394(3) 0.6180(11) 0.081(2) Uani d . C
H8A 1 1.1895(5) 1.9576(3) 0.6340(11) 0.097 Uiso d R H
H8B 1 1.1148(5) 1.9189(3) 0.5002(11) 0.097 Uiso d R H
H8C 1 1.1056(5) 1.9091(3) 0.7138(11) 0.097 Uiso d R H
C9 1 1.0686(7) 2.0410(3) 0.4778(10) 0.096(2) Uani d . C
H9A 1 1.1418(7) 2.0543(3) 0.5026(10) 0.115 Uiso d R H
H9B 1 1.0205(7) 2.0765(3) 0.4874(10) 0.115 Uiso d R H
H9C 1 1.0646(7) 2.0238(3) 0.3557(10) 0.115 Uiso d R H
C10 1 1.0943(5) 2.0537(3) 0.9133(10) 0.079(2) Uani d . C
H10A 1 1.1228(5) 2.0869(3) 0.8375(10) 0.094 Uiso d R H
H10B 1 1.1512(5) 2.0243(3) 0.9416(10) 0.094 Uiso d R H
H10C 1 1.0661(5) 2.0713(3) 1.0255(10) 0.094 Uiso d R H
C11 1 0.8325(4) 1.8366(2) 0.9565(7) 0.0465(13) Uani d . C
H11A 1 0.7635(4) 1.8501(2) 1.0041(7) 0.056 Uiso d R H
C12 1 0.8503(4) 1.8708(2) 0.7780(7) 0.0394(12) Uani d . C
C13 1 0.8230(4) 1.8226(2) 0.6293(8) 0.0466(13) Uani d . C
H13A 1 0.7963(4) 1.8405(2) 0.5165(8) 0.056 Uiso d R H
C14 1 0.9247(5) 1.7807(3) 0.6194(8) 0.063(2) Uani d . C
H14A 1 0.9197(5) 1.7515(3) 0.5188(8) 0.075 Uiso d R H
H14B 1 0.9886(5) 1.8063(3) 0.6043(8) 0.075 Uiso d R H
C15 1 0.9198(5) 1.7455(3) 0.8048(9) 0.068(2) Uani d . C
H15A 1 0.9227(5) 1.7006(3) 0.7881(9) 0.082 Uiso d R H
H15B 1 0.9808(5) 1.7584(3) 0.8782(9) 0.082 Uiso d R H
C16 1 0.8138(5) 1.7669(2) 0.8937(8) 0.0530(15) Uani d . C
C17 1 0.7396(4) 1.7789(2) 0.7248(8) 0.0494(14) Uani d . C
C18 1 0.7142(5) 1.7173(3) 0.6182(9) 0.068(2) Uani d . C
H18A 1 0.6651(5) 1.6907(3) 0.6857(9) 0.082 Uiso d R H
H18B 1 0.7805(5) 1.6948(3) 0.5947(9) 0.082 Uiso d R H
H18C 1 0.6814(5) 1.7292(3) 0.5033(9) 0.082 Uiso d R H
C19 1 0.6318(4) 1.8118(3) 0.7599(10) 0.069(2) Uani d . C
H19A 1 0.5858(4) 1.7825(3) 0.8241(10) 0.083 Uiso d R H
H19B 1 0.5978(4) 1.8240(3) 0.6463(10) 0.083 Uiso d R H
H19C 1 0.6432(4) 1.8484(3) 0.8350(10) 0.083 Uiso d R H
C20 1 0.7713(6) 1.7235(3) 1.0439(10) 0.083(2) Uani d . C
H20A 1 0.7644(6) 1.6812(3) 0.9981(10) 0.099 Uiso d R H
H20B 1 0.7020(6) 1.7379(3) 1.0877(10) 0.099 Uiso d R H
H20C 1 0.8229(6) 1.7242(3) 1.1432(10) 0.099 Uiso d R H

loop_
_atom_type_symbol
_atom_type_description
_atom_type_scat_dispersion_real
_atom_type_scat_dispersion_imag
_atom_type_scat_source
C C .0181 .0091 'International Tables Vol C Tables 4.2.6.8 and 6.1.1.4'
H H .0000 .0000 'International Tables Vol C Tables 4.2.6.8 and 6.1.1.4'
S S .3331 .5567 'International Tables Vol C Tables 4.2.6.8 and 6.1.1.4'

loop_
_geom_angle_atom_site_label_1
_geom_angle_atom_site_label_2
_geom_angle_atom_site_label_3
_geom_angle
C1 S1 S2 97.1(2)
C11 S2 S1 105.0(2)
C2 C1 C6 102.4(4)
C2 C1 S1 108.2(3)
C6 C1 S1 116.4(3)
C12 C2 C3 128.7(5)
C12 C2 C1 124.6(5)
C3 C2 C1 106.4(4)
C2 C3 C7 102.6(4)
C2 C3 C4 104.3(5)
C7 C3 C4 102.1(4)
C5 C4 C3 102.8(4)
C4 C5 C6 105.0(5)
C10 C6 C5 114.7(5)
C10 C6 C7 117.6(5)
C5 C6 C7 101.3(5)
C10 C6 C1 115.3(5)
C5 C6 C1 103.1(4)
C7 C6 C1 102.7(4)
C8 C7 C9 106.6(5)
C8 C7 C3 113.6(5)
C9 C7 C3 114.2(5)
C8 C7 C6 116.4(5)
C9 C7 C6 112.6(5)
C3 C7 C6 93.5(4)
C12 C11 C16 102.6(4)
C12 C11 S2 117.9(3)
C16 C11 S2 118.4(4)
C2 C12 C11 125.3(5)
C2 C12 C13 128.5(5)
C11 C12 C13 105.4(4)
C12 C13 C14 103.6(4)
C12 C13 C17 102.9(4)
C14 C13 C17 102.9(4)
C13 C14 C15 101.6(5)
C16 C15 C14 105.3(5)
C20 C16 C15 115.1(5)
C20 C16 C11 113.9(5)
C15 C16 C11 106.0(4)
C20 C16 C17 117.8(5)
C15 C16 C17 102.5(5)
C11 C16 C17 99.6(4)
C19 C17 C18 106.8(4)
C19 C17 C13 112.8(4)
C18 C17 C13 114.1(5)
C19 C17 C16 117.1(5)
C18 C17 C16 112.4(4)
C13 C17 C16 93.6(4)

loop_
_geom_bond_atom_site_label_1
_geom_bond_atom_site_label_2
_geom_bond_site_symmetry_2
_geom_bond_distance
S1 C1 . 1.859(5)
S1 S2 . 2.019(2)
S2 C11 . 1.838(5)
C1 C2 . 1.500(7)
C1 C6 . 1.561(7)
C2 C12 . 1.329(6)
C2 C3 . 1.503(7)
C3 C7 . 1.540(8)
C3 C4 . 1.557(8)
C4 C5 . 1.520(9)
C5 C6 . 1.532(7)
C6 C10 . 1.519(7)
C6 C7 . 1.564(8)
C7 C8 . 1.512(8)
C7 C9 . 1.542(8)
C11 C12 . 1.504(7)
C11 C16 . 1.554(7)
C12 C13 . 1.522(7)
C13 C14 . 1.535(7)
C13 C17 . 1.546(7)
C14 C15 . 1.544(8)
C15 C16 . 1.527(8)
C16 C20 . 1.519(7)
C16 C17 . 1.555(8)
C17 C19 . 1.520(7)
C17 C18 . 1.545(7)

loop_
_geom_torsion_atom_site_label_1
_geom_torsion_atom_site_label_2
_geom_torsion_atom_site_label_3
_geom_torsion_atom_site_label_4
_geom_torsion
C1 S1 S2 C11 44.9(3)

loop_
_cod_related_entry_id
_cod_related_entry_database
_cod_related_entry_code
1 ChemSpider 30652161
